data_4102343
loop_
_publ_author_name
'Pengfei Lu'
'Tanya C. Boorman'
'Alexandra M. Z. Slawin'
'Igor Larrosa'

_publ_section_title
;
 Gold(I)-Mediated C-H Activation of Arenes
;
_journal_name_full 'Journal of the American Chemical Society'
_journal_page_first 5580
_journal_page_last 5581
_journal_paper_doi 10.1021/ja101525w
_journal_volume 132
_journal_year 2010
_chemical_formula_moiety 'C33 H38 Au F3 N2'
_chemical_formula_sum 'C33 H38 Au F3 N2'
_chemical_formula_weight 716.62
_chemical_name_systematic
; 
 ? 
;
_space_group_IT_number 14
_symmetry_cell_setting monoclinic
_symmetry_space_group_name_Hall '-P 2yn'
_symmetry_space_group_name_H-M 'P 1 21/n 1'
_atom_sites_solution_hydrogens geom
_atom_sites_solution_primary direct
_atom_sites_solution_secondary difmap
_audit_creation_method SHELXL-97
_cell_angle_alpha 90.00
_cell_angle_beta 100.793(7)
_cell_angle_gamma 90.00
_cell_formula_units_Z 4
_cell_length_a 10.905(3)
_cell_length_b 20.102(5)
_cell_length_c 14.188(4)
_cell_measurement_reflns_used 10330
_cell_measurement_temperature 93(2)
_cell_measurement_theta_max 29.0
_cell_measurement_theta_min 2.2
_cell_volume 3055.2(14)
_computing_cell_refinement 'CrystalClear (Rigaku Corp., 2004)'
_computing_data_collection 'CrystalClear (Rigaku Corp., 2004)'
_computing_data_reduction 'CrystalClear (Rigaku Corp., 2004)'
_computing_molecular_graphics 'Bruker SHELXTL'
_computing_publication_material 'Bruker SHELXTL'
_computing_structure_refinement 'SHELXL-97 (Sheldrick, 1997)'
_computing_structure_solution 'SHELXS-97 (Sheldrick, 1990)'
_diffrn_ambient_temperature 93(2)
_diffrn_measured_fraction_theta_full 0.997
_diffrn_measured_fraction_theta_max 0.997
_diffrn_measurement_device_type CCD
_diffrn_measurement_method '\w and \f scans'
_diffrn_radiation_monochromator confocal
_diffrn_radiation_source 'rotating anode'
_diffrn_radiation_type MoK\a
_diffrn_radiation_wavelength 0.71073
_diffrn_reflns_av_R_equivalents 0.0523
_diffrn_reflns_av_sigmaI/netI 0.0666
_diffrn_reflns_limit_h_max 13
_diffrn_reflns_limit_h_min -10
_diffrn_reflns_limit_k_max 24
_diffrn_reflns_limit_k_min -21
_diffrn_reflns_limit_l_max 17
_diffrn_reflns_limit_l_min -16
_diffrn_reflns_number 19176
_diffrn_reflns_theta_full 25.00
_diffrn_reflns_theta_max 25.35
_diffrn_reflns_theta_min 2.15
_exptl_absorpt_coefficient_mu 4.857
_exptl_absorpt_correction_T_max 1.000
_exptl_absorpt_correction_T_min 0.730
_exptl_absorpt_correction_type multi-scan
_exptl_absorpt_process_details 'Jacobson, R. (1998) Private communication'
_exptl_crystal_colour Colorless
_exptl_crystal_density_diffrn 1.558
_exptl_crystal_density_method 'not measured'
_exptl_crystal_description Platelet
_exptl_crystal_F_000 1424
_exptl_crystal_size_max 0.20
_exptl_crystal_size_mid 0.10
_exptl_crystal_size_min 0.02
_refine_diff_density_max 1.640
_refine_diff_density_min -0.988
_refine_diff_density_rms 0.124
_refine_ls_extinction_method none
_refine_ls_goodness_of_fit_ref 0.819
_refine_ls_hydrogen_treatment constr
_refine_ls_matrix_type full
_refine_ls_number_parameters 352
_refine_ls_number_reflns 5578
_refine_ls_number_restraints 0
_refine_ls_restrained_S_all 0.819
_refine_ls_R_factor_all 0.0418
_refine_ls_R_factor_gt 0.0324
_refine_ls_shift/su_max 0.001
_refine_ls_shift/su_mean 0.000
_refine_ls_structure_factor_coef Fsqd
_refine_ls_weighting_details 'calc w=1/[\s^2^(Fo^2^)+(0.0459P)^2^+3.6717P] where P=(Fo^2^+2Fc^2^)/3'
_refine_ls_weighting_scheme calc
_refine_ls_wR_factor_gt 0.0724
_refine_ls_wR_factor_ref 0.0784
_reflns_number_gt 4725
_reflns_number_total 5578
_reflns_threshold_expression >2sigma(I)
_cod_data_source_file ja101525w_si_008.cif
_cod_data_source_block 2h
_cod_original_cell_volume 3055.1(14)
_cod_database_code 4102343

loop_
_symmetry_equiv_pos_as_xyz
'x, y, z'
'-x+1/2, y+1/2, -z+1/2'
'-x, -y, -z'
'x-1/2, -y-1/2, z-1/2'

loop_
_atom_site_label
_atom_site_type_symbol
_atom_site_fract_x
_atom_site_fract_y
_atom_site_fract_z
_atom_site_U_iso_or_equiv
_atom_site_adp_type
_atom_site_occupancy
_atom_site_symmetry_multiplicity
_atom_site_calc_flag
_atom_site_refinement_flags
Au1 Au 0.554165(15) 0.237264(9) 0.240451(12) 0.01675(8) Uani 1 1 d .
C1 C 0.5390(4) 0.3386(3) 0.2422(3) 0.0208(11) Uani 1 1 d .
F2 F 0.3447(2) 0.33092(14) 0.2915(2) 0.0293(7) Uani 1 1 d .
C2 C 0.4382(4) 0.3705(2) 0.2689(3) 0.0209(11) Uani 1 1 d .
C3 C 0.4181(5) 0.4381(3) 0.2737(3) 0.0258(11) Uani 1 1 d .
H3A H 0.3477 0.4555 0.2929 0.031 Uiso 1 1 calc R
F4 F 0.4952(3) 0.54523(15) 0.2509(2) 0.0408(8) Uani 1 1 d .
C4 C 0.5095(5) 0.4781(3) 0.2481(4) 0.0291(12) Uani 1 1 d .
C5 C 0.6142(5) 0.4525(3) 0.2215(4) 0.0291(12) Uani 1 1 d .
H5A H 0.6759 0.4800 0.2056 0.035 Uiso 1 1 calc R
F6 F 0.7287(2) 0.35937(15) 0.1899(2) 0.0328(7) Uani 1 1 d .
C6 C 0.6242(4) 0.3843(2) 0.2192(3) 0.0210(11) Uani 1 1 d .
C7 C 0.5649(4) 0.1367(2) 0.2381(3) 0.0144(10) Uani 1 1 d .
N8 N 0.5733(3) 0.09429(19) 0.3134(3) 0.0160(8) Uani 1 1 d .
C9 C 0.5736(4) 0.0290(2) 0.2845(4) 0.0205(11) Uani 1 1 d .
H9A H 0.5777 -0.0084 0.3235 0.025 Uiso 1 1 calc R
C10 C 0.5669(4) 0.0299(2) 0.1885(4) 0.0212(11) Uani 1 1 d .
H10A H 0.5652 -0.0069 0.1485 0.025 Uiso 1 1 calc R
N11 N 0.5631(3) 0.09601(19) 0.1610(3) 0.0164(8) Uani 1 1 d .
C12 C 0.5839(4) 0.1153(2) 0.4116(3) 0.0172(10) Uani 1 1 d .
C13 C 0.7041(4) 0.1304(2) 0.4630(3) 0.0180(10) Uani 1 1 d .
C14 C 0.7128(4) 0.1509(2) 0.5583(3) 0.0243(11) Uani 1 1 d .
H14A H 0.7902 0.1618 0.5947 0.029 Uiso 1 1 calc R
C15 C 0.6074(4) 0.1550(3) 0.5985(4) 0.0276(12) Uani 1 1 d .
H15A H 0.6145 0.1684 0.6620 0.033 Uiso 1 1 calc R
C16 C 0.4906(4) 0.1394(3) 0.5452(4) 0.0260(12) Uani 1 1 d .
H16A H 0.4209 0.1425 0.5740 0.031 Uiso 1 1 calc R
C17 C 0.4755(4) 0.1194(2) 0.4504(3) 0.0191(10) Uani 1 1 d .
C18 C 0.8210(4) 0.1259(2) 0.4200(3) 0.0205(11) Uani 1 1 d .
H18A H 0.7969 0.1075 0.3552 0.025 Uiso 1 1 calc R
C19 C 0.9190(4) 0.0795(3) 0.4765(4) 0.0280(12) Uani 1 1 d .
H19A H 0.8831 0.0363 0.4810 0.042 Uiso 1 1 calc R
H19B H 0.9468 0.0971 0.5398 0.042 Uiso 1 1 calc R
H19C H 0.9887 0.0760 0.4443 0.042 Uiso 1 1 calc R
C20 C 0.8759(4) 0.1947(3) 0.4107(4) 0.0328(13) Uani 1 1 d .
H20A H 0.8134 0.2230 0.3744 0.049 Uiso 1 1 calc R
H20B H 0.9456 0.1912 0.3785 0.049 Uiso 1 1 calc R
H20C H 0.9034 0.2133 0.4734 0.049 Uiso 1 1 calc R
C21 C 0.3467(4) 0.1038(3) 0.3932(4) 0.0247(11) Uani 1 1 d .
H21A H 0.3571 0.0892 0.3292 0.030 Uiso 1 1 calc R
C22 C 0.2857(5) 0.0462(3) 0.4390(4) 0.0357(14) Uani 1 1 d .
H22A H 0.3403 0.0084 0.4463 0.054 Uiso 1 1 calc R
H22B H 0.2079 0.0346 0.3984 0.054 Uiso 1 1 calc R
H22C H 0.2707 0.0597 0.5007 0.054 Uiso 1 1 calc R
C23 C 0.2615(5) 0.1649(3) 0.3802(4) 0.0416(15) Uani 1 1 d .
H23A H 0.3011 0.2002 0.3515 0.062 Uiso 1 1 calc R
H23B H 0.2462 0.1790 0.4416 0.062 Uiso 1 1 calc R
H23C H 0.1838 0.1537 0.3393 0.062 Uiso 1 1 calc R
C24 C 0.5451(4) 0.1184(2) 0.0627(3) 0.0185(10) Uani 1 1 d .
C25 C 0.4239(4) 0.1212(2) 0.0105(3) 0.0206(11) Uani 1 1 d .
C26 C 0.4084(5) 0.1401(2) -0.0849(3) 0.0245(11) Uani 1 1 d .
H26A H 0.3284 0.1423 -0.1217 0.029 Uiso 1 1 calc R
C27 C 0.5101(5) 0.1557(3) -0.1263(4) 0.0275(12) Uani 1 1 d .
H27A H 0.4982 0.1678 -0.1906 0.033 Uiso 1 1 calc R
C28 C 0.6290(4) 0.1532(3) -0.0724(3) 0.0255(12) Uani 1 1 d .
H28A H 0.6962 0.1646 -0.1009 0.031 Uiso 1 1 calc R
C29 C 0.6516(4) 0.1341(2) 0.0239(3) 0.0204(11) Uani 1 1 d .
C30 C 0.3100(4) 0.1072(3) 0.0552(4) 0.0265(12) Uani 1 1 d .
H30A H 0.3394 0.0858 0.1174 0.032 Uiso 1 1 calc R
C31 C 0.2185(5) 0.0603(3) -0.0045(5) 0.0531(19) Uani 1 1 d .
H31A H 0.2602 0.0197 -0.0147 0.080 Uiso 1 1 calc R
H31B H 0.1857 0.0806 -0.0652 0.080 Uiso 1 1 calc R
H31C H 0.1513 0.0509 0.0286 0.080 Uiso 1 1 calc R
C32 C 0.2453(5) 0.1718(3) 0.0740(5) 0.0438(16) Uani 1 1 d .
H32A H 0.3042 0.2007 0.1130 0.066 Uiso 1 1 calc R
H32B H 0.1779 0.1622 0.1067 0.066 Uiso 1 1 calc R
H32C H 0.2131 0.1933 0.0140 0.066 Uiso 1 1 calc R
C33 C 0.7832(4) 0.1338(3) 0.0837(4) 0.0297(13) Uani 1 1 d .
H33A H 0.7842 0.1020 0.1362 0.036 Uiso 1 1 calc R
C34 C 0.8826(5) 0.1117(3) 0.0273(4) 0.0383(14) Uani 1 1 d .
H34A H 0.9630 0.1122 0.0687 0.057 Uiso 1 1 calc R
H34B H 0.8829 0.1416 -0.0255 0.057 Uiso 1 1 calc R
H34C H 0.8641 0.0675 0.0033 0.057 Uiso 1 1 calc R
C35 C 0.8200(5) 0.2013(3) 0.1282(4) 0.0474(17) Uani 1 1 d .
H35A H 0.7590 0.2154 0.1648 0.071 Uiso 1 1 calc R
H35B H 0.8241 0.2330 0.0784 0.071 Uiso 1 1 calc R
H35C H 0.9002 0.1980 0.1696 0.071 Uiso 1 1 calc R

loop_
_atom_site_aniso_label
_atom_site_aniso_U_11
_atom_site_aniso_U_22
_atom_site_aniso_U_33
_atom_site_aniso_U_23
_atom_site_aniso_U_13
_atom_site_aniso_U_12
Au1 0.01867(12) 0.01720(13) 0.01463(13) 0.00112(7) 0.00373(9) -0.00015(7)
C1 0.024(2) 0.027(3) 0.010(2) 0.003(2) 0.000(2) 0.006(2)
F2 0.0285(14) 0.0298(17) 0.0334(17) 0.0000(14) 0.0158(14) 0.0006(13)
C2 0.026(3) 0.021(3) 0.016(3) 0.001(2) 0.004(2) -0.004(2)
C3 0.027(2) 0.028(3) 0.020(3) -0.001(2) -0.002(2) 0.008(2)
F4 0.058(2) 0.0178(17) 0.042(2) -0.0028(15) -0.0031(16) 0.0011(15)
C4 0.041(3) 0.016(3) 0.023(3) -0.003(2) -0.011(3) 0.003(2)
C5 0.033(3) 0.026(3) 0.024(3) 0.003(2) -0.006(2) -0.008(2)
F6 0.0221(14) 0.0377(19) 0.0412(19) 0.0064(15) 0.0126(14) -0.0024(13)
C6 0.020(2) 0.026(3) 0.015(2) 0.008(2) -0.002(2) -0.004(2)
C7 0.015(2) 0.012(2) 0.016(3) 0.0017(18) 0.000(2) 0.0016(17)
N8 0.0162(18) 0.016(2) 0.015(2) -0.0015(17) 0.0004(17) -0.0001(16)
C9 0.020(2) 0.015(2) 0.026(3) 0.001(2) 0.003(2) -0.0017(19)
C10 0.022(2) 0.015(3) 0.025(3) -0.002(2) 0.002(2) 0.001(2)
N11 0.0156(18) 0.019(2) 0.014(2) -0.0004(17) 0.0009(17) 0.0016(16)
C12 0.019(2) 0.020(2) 0.015(2) 0.004(2) 0.009(2) 0.0036(19)
C13 0.022(2) 0.016(3) 0.015(3) 0.002(2) 0.001(2) 0.0029(19)
C14 0.025(3) 0.025(3) 0.022(3) 0.001(2) 0.001(2) -0.003(2)
C15 0.030(3) 0.038(3) 0.017(3) 0.001(2) 0.011(2) 0.004(2)
C16 0.023(3) 0.033(3) 0.025(3) 0.005(2) 0.010(2) 0.001(2)
C17 0.020(2) 0.020(3) 0.019(3) 0.004(2) 0.007(2) -0.001(2)
C18 0.015(2) 0.026(3) 0.021(3) 0.000(2) 0.004(2) 0.000(2)
C19 0.021(2) 0.032(3) 0.031(3) 0.002(2) 0.006(2) 0.006(2)
C20 0.022(2) 0.036(3) 0.042(3) 0.008(3) 0.011(3) 0.000(2)
C21 0.018(2) 0.034(3) 0.023(3) 0.003(2) 0.006(2) 0.001(2)
C22 0.029(3) 0.037(3) 0.039(3) 0.008(3) 0.002(3) -0.009(3)
C23 0.027(3) 0.041(4) 0.053(4) 0.003(3) -0.003(3) 0.005(3)
C24 0.024(2) 0.019(3) 0.012(2) -0.001(2) 0.003(2) 0.003(2)
C25 0.026(3) 0.019(3) 0.018(3) -0.003(2) 0.006(2) 0.002(2)
C26 0.025(3) 0.027(3) 0.020(3) -0.004(2) 0.001(2) 0.001(2)
C27 0.040(3) 0.028(3) 0.015(3) 0.000(2) 0.006(2) 0.005(2)
C28 0.028(3) 0.034(3) 0.019(3) 0.002(2) 0.015(2) 0.005(2)
C29 0.022(2) 0.022(3) 0.018(3) 0.000(2) 0.006(2) 0.006(2)
C30 0.021(2) 0.035(3) 0.023(3) 0.005(2) 0.004(2) -0.001(2)
C31 0.039(3) 0.052(4) 0.077(5) -0.028(4) 0.034(4) -0.020(3)
C32 0.032(3) 0.033(4) 0.072(5) -0.011(3) 0.026(3) -0.004(3)
C33 0.024(3) 0.042(3) 0.025(3) 0.013(3) 0.008(2) 0.005(2)
C34 0.023(3) 0.044(4) 0.050(4) 0.005(3) 0.015(3) 0.005(2)
C35 0.031(3) 0.067(5) 0.046(4) -0.022(3) 0.011(3) -0.006(3)

loop_
_atom_type_symbol
_atom_type_description
_atom_type_scat_dispersion_real
_atom_type_scat_dispersion_imag
_atom_type_scat_source
C C 0.0033 0.0016 'International Tables Vol C Tables 4.2.6.8 and 6.1.1.4'
H H 0.0000 0.0000 'International Tables Vol C Tables 4.2.6.8 and 6.1.1.4'
N N 0.0061 0.0033 'International Tables Vol C Tables 4.2.6.8 and 6.1.1.4'
F F 0.0171 0.0103 'International Tables Vol C Tables 4.2.6.8 and 6.1.1.4'
Au Au -2.0133 8.8022 'International Tables Vol C Tables 4.2.6.8 and 6.1.1.4'

loop_
_geom_angle_atom_site_label_1
_geom_angle_atom_site_label_2
_geom_angle_atom_site_label_3
_geom_angle
C7 Au1 C1 178.69(17)
C6 C1 C2 111.0(5)
C6 C1 Au1 126.7(3)
C2 C1 Au1 122.3(3)
F2 C2 C3 115.2(4)
F2 C2 C1 117.1(4)
C3 C2 C1 127.7(4)
C2 C3 C4 115.5(4)
C2 C3 H3A 122.2
C4 C3 H3A 122.2
F4 C4 C5 119.2(5)
F4 C4 C3 118.6(5)
C5 C4 C3 122.3(5)
C4 C5 C6 117.1(5)
C4 C5 H5A 121.4
C6 C5 H5A 121.4
C5 C6 F6 116.3(4)
C5 C6 C1 126.4(5)
F6 C6 C1 117.2(4)
N8 C7 N11 104.1(4)
N8 C7 Au1 127.6(3)
N11 C7 Au1 128.3(3)
C7 N8 C9 111.6(4)
C7 N8 C12 124.0(4)
C9 N8 C12 124.3(4)
C10 C9 N8 106.6(4)
C10 C9 H9A 126.7
N8 C9 H9A 126.7
C9 C10 N11 106.8(4)
C9 C10 H10A 126.6
N11 C10 H10A 126.6
C7 N11 C10 110.8(4)
C7 N11 C24 124.6(4)
C10 N11 C24 124.3(4)
C17 C12 C13 123.9(4)
C17 C12 N8 118.6(4)
C13 C12 N8 117.6(4)
C14 C13 C12 116.8(4)
C14 C13 C18 119.8(4)
C12 C13 C18 123.4(4)
C13 C14 C15 120.5(5)
C13 C14 H14A 119.8
C15 C14 H14A 119.8
C16 C15 C14 120.8(5)
C16 C15 H15A 119.6
C14 C15 H15A 119.6
C15 C16 C17 121.6(4)
C15 C16 H16A 119.2
C17 C16 H16A 119.2
C12 C17 C16 116.4(4)
C12 C17 C21 123.0(4)
C16 C17 C21 120.6(4)
C13 C18 C19 112.6(4)
C13 C18 C20 110.7(4)
C19 C18 C20 110.6(4)
C13 C18 H18A 107.6
C19 C18 H18A 107.6
C20 C18 H18A 107.6
C18 C19 H19A 109.5
C18 C19 H19B 109.5
H19A C19 H19B 109.5
C18 C19 H19C 109.5
H19A C19 H19C 109.5
H19B C19 H19C 109.5
C18 C20 H20A 109.5
C18 C20 H20B 109.5
H20A C20 H20B 109.5
C18 C20 H20C 109.5
H20A C20 H20C 109.5
H20B C20 H20C 109.5
C17 C21 C23 112.3(4)
C17 C21 C22 111.1(4)
C23 C21 C22 110.7(4)
C17 C21 H21A 107.5
C23 C21 H21A 107.5
C22 C21 H21A 107.5
C21 C22 H22A 109.5
C21 C22 H22B 109.5
H22A C22 H22B 109.5
C21 C22 H22C 109.5
H22A C22 H22C 109.5
H22B C22 H22C 109.5
C21 C23 H23A 109.5
C21 C23 H23B 109.5
H23A C23 H23B 109.5
C21 C23 H23C 109.5
H23A C23 H23C 109.5
H23B C23 H23C 109.5
C25 C24 C29 123.6(4)
C25 C24 N11 118.1(4)
C29 C24 N11 118.3(4)
C26 C25 C24 117.5(4)
C26 C25 C30 119.8(4)
C24 C25 C30 122.7(4)
C25 C26 C27 121.0(5)
C25 C26 H26A 119.5
C27 C26 H26A 119.5
C28 C27 C26 120.1(5)
C28 C27 H27A 119.9
C26 C27 H27A 119.9
C27 C28 C29 121.9(4)
C27 C28 H28A 119.0
C29 C28 H28A 119.0
C28 C29 C24 115.9(4)
C28 C29 C33 121.4(4)
C24 C29 C33 122.7(4)
C25 C30 C31 112.7(4)
C25 C30 C32 110.8(4)
C31 C30 C32 110.5(4)
C25 C30 H30A 107.5
C31 C30 H30A 107.5
C32 C30 H30A 107.5
C30 C31 H31A 109.5
C30 C31 H31B 109.5
H31A C31 H31B 109.5
C30 C31 H31C 109.5
H31A C31 H31C 109.5
H31B C31 H31C 109.5
C30 C32 H32A 109.5
C30 C32 H32B 109.5
H32A C32 H32B 109.5
C30 C32 H32C 109.5
H32A C32 H32C 109.5
H32B C32 H32C 109.5
C35 C33 C29 112.0(4)
C35 C33 C34 108.6(4)
C29 C33 C34 113.3(4)
C35 C33 H33A 107.5
C29 C33 H33A 107.5
C34 C33 H33A 107.5
C33 C34 H34A 109.5
C33 C34 H34B 109.5
H34A C34 H34B 109.5
C33 C34 H34C 109.5
H34A C34 H34C 109.5
H34B C34 H34C 109.5
C33 C35 H35A 109.5
C33 C35 H35B 109.5
H35A C35 H35B 109.5
C33 C35 H35C 109.5
H35A C35 H35C 109.5
H35B C35 H35C 109.5

loop_
_geom_bond_atom_site_label_1
_geom_bond_atom_site_label_2
_geom_bond_distance
Au1 C7 2.026(5)
Au1 C1 2.044(5)
C1 C6 1.389(6)
C1 C2 1.385(6)
F2 C2 1.378(5)
C2 C3 1.379(7)
C3 C4 1.382(7)
C3 H3A 0.9300
F4 C4 1.360(6)
C4 C5 1.368(7)
C5 C6 1.375(7)
C5 H5A 0.9300
F6 C6 1.378(5)
C7 N8 1.356(5)
C7 N11 1.363(6)
N8 C9 1.375(6)
N8 C12 1.439(6)
C9 C10 1.351(7)
C9 H9A 0.9300
C10 N11 1.384(6)
C10 H10A 0.9300
N11 C24 1.444(6)
C12 C17 1.397(6)
C12 C13 1.409(6)
C13 C14 1.399(7)
C13 C18 1.515(6)
C14 C15 1.379(6)
C14 H14A 0.9300
C15 C16 1.389(7)
C15 H15A 0.9300
C16 C17 1.385(7)
C16 H16A 0.9300
C17 C21 1.517(6)
C18 C19 1.527(7)
C18 C20 1.523(7)
C18 H18A 0.9800
C19 H19A 0.9600
C19 H19B 0.9600
C19 H19C 0.9600
C20 H20A 0.9600
C20 H20B 0.9600
C20 H20C 0.9600
C21 C23 1.530(7)
C21 C22 1.538(7)
C21 H21A 0.9800
C22 H22A 0.9600
C22 H22B 0.9600
C22 H22C 0.9600
C23 H23A 0.9600
C23 H23B 0.9600
C23 H23C 0.9600
C24 C25 1.390(6)
C24 C29 1.411(6)
C25 C26 1.386(7)
C25 C30 1.522(6)
C26 C27 1.385(7)
C26 H26A 0.9300
C27 C28 1.378(7)
C27 H27A 0.9300
C28 C29 1.395(6)
C28 H28A 0.9300
C29 C33 1.525(7)
C30 C31 1.512(7)
C30 C32 1.526(7)
C30 H30A 0.9800
C31 H31A 0.9600
C31 H31B 0.9600
C31 H31C 0.9600
C32 H32A 0.9600
C32 H32B 0.9600
C32 H32C 0.9600
C33 C35 1.518(8)
C33 C34 1.528(6)
C33 H33A 0.9800
C34 H34A 0.9600
C34 H34B 0.9600
C34 H34C 0.9600
C35 H35A 0.9600
C35 H35B 0.9600
C35 H35C 0.9600

loop_
_geom_torsion_atom_site_label_1
_geom_torsion_atom_site_label_2
_geom_torsion_atom_site_label_3
_geom_torsion_atom_site_label_4
_geom_torsion
C7 Au1 C1 C6 -153(7)
C7 Au1 C1 C2 28(8)
C6 C1 C2 F2 178.5(4)
Au1 C1 C2 F2 -2.2(6)
C6 C1 C2 C3 0.1(7)
Au1 C1 C2 C3 179.4(4)
F2 C2 C3 C4 -177.9(4)
C1 C2 C3 C4 0.5(8)
C2 C3 C4 F4 179.7(4)
C2 C3 C4 C5 -1.2(8)
F4 C4 C5 C6 -179.7(4)
C3 C4 C5 C6 1.3(8)
C4 C5 C6 F6 178.4(4)
C4 C5 C6 C1 -0.7(8)
C2 C1 C6 C5 0.0(7)
Au1 C1 C6 C5 -179.3(4)
C2 C1 C6 F6 -179.0(4)
Au1 C1 C6 F6 1.7(6)
C1 Au1 C7 N8 -91(7)
C1 Au1 C7 N11 87(7)
N11 C7 N8 C9 -1.5(5)
Au1 C7 N8 C9 177.5(3)
N11 C7 N8 C12 176.9(4)
Au1 C7 N8 C12 -4.1(6)
C7 N8 C9 C10 0.8(5)
C12 N8 C9 C10 -177.6(4)
N8 C9 C10 N11 0.2(5)
N8 C7 N11 C10 1.6(4)
Au1 C7 N11 C10 -177.3(3)
N8 C7 N11 C24 174.9(4)
Au1 C7 N11 C24 -4.1(6)
C9 C10 N11 C7 -1.2(5)
C9 C10 N11 C24 -174.5(4)
C7 N8 C12 C17 95.4(5)
C9 N8 C12 C17 -86.3(5)
C7 N8 C12 C13 -84.7(5)
C9 N8 C12 C13 93.5(5)
C17 C12 C13 C14 -0.3(7)
N8 C12 C13 C14 179.9(4)
C17 C12 C13 C18 -179.9(4)
N8 C12 C13 C18 0.3(7)
C12 C13 C14 C15 0.6(7)
C18 C13 C14 C15 -179.8(5)
C13 C14 C15 C16 -0.4(8)
C14 C15 C16 C17 -0.1(8)
C13 C12 C17 C16 -0.2(7)
N8 C12 C17 C16 179.6(4)
C13 C12 C17 C21 179.1(4)
N8 C12 C17 C21 -1.1(7)
C15 C16 C17 C12 0.4(7)
C15 C16 C17 C21 -178.9(5)
C14 C13 C18 C19 57.3(6)
C12 C13 C18 C19 -123.1(5)
C14 C13 C18 C20 -67.1(6)
C12 C13 C18 C20 112.5(5)
C12 C17 C21 C23 -115.4(5)
C16 C17 C21 C23 63.9(6)
C12 C17 C21 C22 120.0(5)
C16 C17 C21 C22 -60.7(6)
C7 N11 C24 C25 -90.4(5)
C10 N11 C24 C25 82.0(5)
C7 N11 C24 C29 91.7(5)
C10 N11 C24 C29 -95.9(5)
C29 C24 C25 C26 0.4(7)
N11 C24 C25 C26 -177.3(4)
C29 C24 C25 C30 -177.0(5)
N11 C24 C25 C30 5.3(7)
C24 C25 C26 C27 -0.1(7)
C30 C25 C26 C27 177.4(5)
C25 C26 C27 C28 -0.7(8)
C26 C27 C28 C29 1.2(8)
C27 C28 C29 C24 -0.8(7)
C27 C28 C29 C33 -178.0(5)
C25 C24 C29 C28 0.1(7)
N11 C24 C29 C28 177.8(4)
C25 C24 C29 C33 177.2(5)
N11 C24 C29 C33 -5.1(7)
C26 C25 C30 C31 49.9(7)
C24 C25 C30 C31 -132.8(5)
C26 C25 C30 C32 -74.6(6)
C24 C25 C30 C32 102.8(6)
C28 C29 C33 C35 86.4(6)
C24 C29 C33 C35 -90.5(6)
C28 C29 C33 C34 -37.0(7)
C24 C29 C33 C34 146.1(5)
